data_4310052
loop_
_publ_author_name
'Vaddypally Shivaiah'
'Samar K. Das'

_publ_section_title
;
Polyoxometalate-Supported Transition Metal Complexes and Their Charge
Complementarity: Synthesis and Characterization of
[M(OH)6Mo6O18{Cu(Phen)(H2O)2}2][M(OH)6Mo6O18{Cu(Phen)(H2O) Cl}2].5H2O (M =
Al3+, Cr3+)
;
_journal_name_full 'Inorganic Chemistry'
_journal_page_first 8846
_journal_page_last 8854
_journal_paper_doi 10.1021/ic050830j
_journal_volume 44
_journal_year 2005
_chemical_formula_sum 'C48 H66 Cl2 Cr2 Cu4 Mo12 N8 O59'
_chemical_formula_weight 3279.43
_chemical_name_systematic
; 
 ? 
;
_space_group_IT_number 2
_symmetry_cell_setting triclinic
_symmetry_space_group_name_Hall '-P 1'
_symmetry_space_group_name_H-M 'P -1'
_atom_sites_solution_hydrogens geom
_atom_sites_solution_primary direct
_atom_sites_solution_secondary difmap
_audit_creation_method SHELXL-97
_cell_angle_alpha 64.9850(10)
_cell_angle_beta 83.0430(10)
_cell_angle_gamma 71.1570(10)
_cell_formula_units_Z 1
_cell_length_a 10.8867(5)
_cell_length_b 15.2504(7)
_cell_length_c 15.7022(7)
_cell_measurement_reflns_used 7530
_cell_measurement_temperature 298(2)
_cell_measurement_theta_max 28.20
_cell_measurement_theta_min 2.42
_cell_volume 2235.47(18)
_computing_cell_refinement 'Bruker Smart (2003)'
_computing_data_collection 'Bruker Smart (2003)'
_computing_data_reduction 'Bruker SAINT-Plus (2003)'
_computing_molecular_graphics 'Diamond 2.1'
_computing_publication_material SHELXL-97
_computing_structure_refinement 'SHELXL-97 (Sheldrick, 1997)'
_computing_structure_solution 'SHELXS-97 (Sheldrick, 1990)'
_diffrn_ambient_temperature 273(2)
_diffrn_measured_fraction_theta_full 0.931
_diffrn_measured_fraction_theta_max 0.931
_diffrn_measurement_device_type 'CCD area detector'
_diffrn_measurement_method 'phi and omega scans'
_diffrn_radiation_monochromator graphite
_diffrn_radiation_source 'fine-focus sealed tube'
_diffrn_radiation_type MoK\a
_diffrn_radiation_wavelength 0.71073
_diffrn_reflns_av_R_equivalents 0.0204
_diffrn_reflns_av_sigmaI/netI 0.0254
_diffrn_reflns_limit_h_max 14
_diffrn_reflns_limit_h_min -14
_diffrn_reflns_limit_k_max 20
_diffrn_reflns_limit_k_min -20
_diffrn_reflns_limit_l_max 20
_diffrn_reflns_limit_l_min -20
_diffrn_reflns_number 25837
_diffrn_reflns_theta_full 28.30
_diffrn_reflns_theta_max 28.30
_diffrn_reflns_theta_min 1.43
_exptl_absorpt_coefficient_mu 2.948
_exptl_absorpt_correction_T_max 0.7186
_exptl_absorpt_correction_T_min 0.5901
_exptl_absorpt_correction_type empirical
_exptl_absorpt_process_details 'SADABS (Sheldrick 1997)'
_exptl_crystal_colour Blue
_exptl_crystal_density_diffrn 2.436
_exptl_crystal_density_meas ?
_exptl_crystal_density_method .
_exptl_crystal_description Blocks
_exptl_crystal_F_000 1584
_exptl_crystal_size_max 0.20
_exptl_crystal_size_mid 0.20
_exptl_crystal_size_min 0.12
_refine_diff_density_max 0.877
_refine_diff_density_min -0.610
_refine_diff_density_rms 0.127
_refine_ls_extinction_method none
_refine_ls_goodness_of_fit_ref 1.021
_refine_ls_hydrogen_treatment mixed
_refine_ls_matrix_type full
_refine_ls_number_parameters 634
_refine_ls_number_reflns 10342
_refine_ls_number_restraints 0
_refine_ls_restrained_S_all 1.021
_refine_ls_R_factor_all 0.0320
_refine_ls_R_factor_gt 0.0287
_refine_ls_shift/su_max 0.002
_refine_ls_shift/su_mean 0.000
_refine_ls_structure_factor_coef Fsqd
_refine_ls_weighting_details 'w=1/[\s^2^(Fo^2^)+(0.0370P)^2^+3.9704P] where P=(Fo^2^+2Fc^2^)/3'
_refine_ls_weighting_scheme calc
_refine_ls_wR_factor_gt 0.0736
_refine_ls_wR_factor_ref 0.0758
_reflns_number_gt 9478
_reflns_number_total 10342
_reflns_threshold_expression >2sigma(I)
_cod_data_source_file ic050830jsi20050523_072540.cif
_cod_data_source_block s70a
_cod_depositor_comments
;
The following automatic conversions were performed:
'_symmetry_cell_setting' value 'Triclinic' changed to 'triclinic'
according to '/home/saulius/struct/CIF-dictionaries/cif_core.dic'
dictionary named 'cif_core.dic' version 2.4.1 from 2010-06-29.

Automatic conversion script
Id: cif_fix_enum 1527 2010-12-29 10:47:43Z saulius 

The following automatic conversions were performed:

'_refine_ls_weighting_scheme' value 'calc
w=1/[\s^2^(Fo^2^)+(0.0370P)^2^+3.9704P] where P=(Fo^2^+2Fc^2^)/3' was
changed to 'calc'. New tag '_refine_ls_weighting_details' was
created. The value of the new tag was set to
'w=1/[\s^2^(Fo^2^)+(0.0370P)^2^+3.9704P] where P=(Fo^2^+2Fc^2^)/3'.

Automatic conversion script
Id: cif_fix_values 3143 2015-03-26 13:38:13Z robertas 
;
_cod_database_code 4310052

loop_
_symmetry_equiv_pos_as_xyz
'x, y, z'
'-x, -y, -z'

loop_
_atom_site_label
_atom_site_type_symbol
_atom_site_fract_x
_atom_site_fract_y
_atom_site_fract_z
_atom_site_U_iso_or_equiv
_atom_site_adp_type
_atom_site_occupancy
_atom_site_calc_flag
_atom_site_refinement_flags
_atom_site_disorder_assembly
_atom_site_disorder_group
Mo1 Mo 1.11915(3) 0.76956(2) 0.178017(19) 0.02685(7) Uani 1 d . . .
Mo2 Mo 0.80832(3) 0.85618(2) 0.108717(19) 0.02537(7) Uani 1 d . . .
Mo3 Mo 0.69010(3) 1.07984(2) -0.071584(19) 0.02560(7) Uani 1 d . . .
Mo4 Mo 0.57328(3) 0.77185(2) 0.680777(19) 0.02623(7) Uani 1 d . . .
Mo5 Mo 0.27767(3) 0.87758(2) 0.583268(18) 0.02269(6) Uani 1 d . . .
Mo6 Mo 0.21051(3) 1.09625(2) 0.393652(18) 0.02389(6) Uani 1 d . . .
Cr1 Cr 1.0000 1.0000 0.0000 0.02065(13) Uani 1 d S . .
Cr2 Cr 0.5000 1.0000 0.5000 0.02025(13) Uani 1 d S . .
Cu1 Cu 0.78770(4) 0.72288(3) -0.03819(3) 0.03001(10) Uani 1 d . . .
Cu2 Cu 0.18901(4) 0.73603(3) 0.45483(3) 0.03369(10) Uani 1 d . . .
Cl1 Cl 0.93932(9) 0.79221(7) -0.12677(6) 0.03829(19) Uani 1 d . . .
O1 O 0.5672(3) 1.1811(2) -0.0720(2) 0.0434(6) Uani 1 d . . .
O2 O 0.6275(3) 1.0203(2) -0.12007(19) 0.0399(6) Uani 1 d . . .
O3 O 0.6952(2) 0.99418(18) 0.06178(16) 0.0311(5) Uani 1 d . . .
O4 O 0.7620(3) 0.8218(2) 0.22354(17) 0.0393(6) Uani 1 d . . .
O5 O 0.9800(2) 0.76031(17) 0.12299(17) 0.0315(5) Uani 1 d . . .
O6 O 1.0817(3) 0.7303(2) 0.29458(18) 0.0473(7) Uani 1 d . . .
O7 O 1.2400(3) 0.6693(2) 0.1709(2) 0.0444(6) Uani 1 d . . .
O8 O 1.2178(2) 0.85561(18) 0.18218(16) 0.0318(5) Uani 1 d . . .
O9 O 0.8830(2) 0.94413(17) -0.03355(15) 0.0261(5) Uani 1 d . . .
O10 O 0.9537(2) 0.92562(17) 0.13051(15) 0.0270(5) Uani 1 d . . .
O11 O 1.1533(2) 0.87742(16) 0.02672(15) 0.0267(5) Uani 1 d . . .
O12 O 0.6485(2) 0.83736(17) -0.12403(16) 0.0327(5) Uani 1 d . . .
O13 O 0.7378(2) 0.79996(19) 0.06289(17) 0.0345(5) Uani 1 d . . .
O14 O 0.6893(3) 0.66409(19) 0.6853(2) 0.0450(7) Uani 1 d . . .
O15 O 0.5028(3) 0.7414(2) 0.78854(17) 0.0458(7) Uani 1 d . . .
O16 O 0.4427(2) 0.77358(16) 0.60832(15) 0.0255(4) Uani 1 d . . .
O17 O 0.2158(2) 0.85192(18) 0.69327(16) 0.0319(5) Uani 1 d . . .
O18 O 0.1835(2) 1.01899(16) 0.52519(15) 0.0271(5) Uani 1 d . . .
O19 O 0.1558(3) 1.03752(19) 0.34095(17) 0.0361(6) Uani 1 d . . .
O20 O 0.0882(2) 1.20229(18) 0.38688(18) 0.0365(6) Uani 1 d . . .
O21 O 0.6762(2) 0.84602(17) 0.70278(15) 0.0274(5) Uani 1 d . . .
O22 O 0.6415(2) 0.86965(16) 0.53996(15) 0.0239(4) Uani 1 d . . .
O23 O 0.4234(2) 0.93510(16) 0.62155(14) 0.0237(4) Uani 1 d . . .
O24 O 0.3863(2) 0.95557(16) 0.44893(15) 0.0234(4) Uani 1 d . . .
O25 O 0.2025(2) 0.82763(18) 0.53279(17) 0.0317(5) Uani 1 d . . .
O26 O 0.2511(3) 0.83847(19) 0.34778(16) 0.0347(5) Uani 1 d . . .
O27 O 0.0047(2) 0.8230(2) 0.42648(18) 0.0365(6) Uani 1 d . . .
C1 C 0.5405(4) 0.6640(3) 0.0003(2) 0.0331(7) Uani 1 d . . .
H1 H 0.5000 0.7268 -0.0466 0.040 Uiso 1 calc R . .
C2 C 0.4665(4) 0.5984(3) 0.0502(3) 0.0379(8) Uani 1 d . . .
H2 H 0.3786 0.6179 0.0361 0.046 Uiso 1 calc R . .
C3 C 0.5240(4) 0.5060(3) 0.1195(3) 0.0401(9) Uani 1 d . . .
H3 H 0.4761 0.4617 0.1528 0.048 Uiso 1 calc R . .
C4 C 0.6574(4) 0.4786(3) 0.1401(3) 0.0334(7) Uani 1 d . . .
C5 C 0.7268(4) 0.3844(3) 0.2127(3) 0.0411(9) Uani 1 d . . .
H5 H 0.6830 0.3379 0.2488 0.049 Uiso 1 calc R . .
C6 C 0.8540(4) 0.3620(3) 0.2295(3) 0.0401(9) Uani 1 d . . .
H6 H 0.8969 0.3003 0.2768 0.048 Uiso 1 calc R . .
C7 C 0.9241(4) 0.4321(3) 0.1754(3) 0.0354(8) Uani 1 d . . .
C8 C 1.0564(4) 0.4154(3) 0.1889(3) 0.0443(9) Uani 1 d . . .
H8 H 1.1053 0.3546 0.2343 0.053 Uiso 1 calc R . .
C9 C 1.1127(4) 0.4890(3) 0.1351(3) 0.0453(9) Uani 1 d . . .
H9 H 1.2000 0.4786 0.1441 0.054 Uiso 1 calc R . .
C10 C 1.0389(4) 0.5802(3) 0.0661(3) 0.0399(8) Uani 1 d . . .
H10 H 1.0785 0.6297 0.0302 0.048 Uiso 1 calc R . .
C11 C 0.8580(3) 0.5248(2) 0.1051(2) 0.0294(7) Uani 1 d . . .
C12 C 0.7236(3) 0.5475(2) 0.0871(2) 0.0281(7) Uani 1 d . . .
C13 C 0.0257(4) 0.5966(3) 0.5583(3) 0.0494(10) Uani 1 d . . .
H13 H -0.0455 0.6467 0.5222 0.059 Uiso 1 calc R . .
C14 C 0.0085(5) 0.5069(4) 0.6266(4) 0.0600(13) Uani 1 d . . .
H14 H -0.0732 0.4978 0.6348 0.072 Uiso 1 calc R . .
C15 C 0.1099(5) 0.4325(3) 0.6813(3) 0.0514(11) Uani 1 d . . .
H15 H 0.0979 0.3726 0.7268 0.062 Uiso 1 calc R . .
C16 C 0.2337(4) 0.4467(3) 0.6688(3) 0.0397(8) Uani 1 d . . .
C17 C 0.3475(4) 0.3762(3) 0.7243(3) 0.0456(10) Uani 1 d . . .
H17 H 0.3422 0.3154 0.7724 0.055 Uiso 1 calc R . .
C18 C 0.4619(4) 0.3966(3) 0.7081(3) 0.0443(9) Uani 1 d . . .
H18 H 0.5337 0.3500 0.7459 0.053 Uiso 1 calc R . .
C19 C 0.4750(4) 0.4884(3) 0.6338(3) 0.0354(8) Uani 1 d . . .
C20 C 0.5915(4) 0.5136(3) 0.6117(3) 0.0420(9) Uani 1 d . . .
H20 H 0.6667 0.4702 0.6469 0.050 Uiso 1 calc R . .
C21 C 0.5932(4) 0.6028(3) 0.5379(3) 0.0411(9) Uani 1 d . . .
H21 H 0.6698 0.6202 0.5226 0.049 Uiso 1 calc R . .
C22 C 0.4796(4) 0.6679(3) 0.4856(3) 0.0370(8) Uani 1 d . . .
H22 H 0.4823 0.7281 0.4355 0.044 Uiso 1 calc R . .
C23 C 0.3657(4) 0.5581(3) 0.5782(2) 0.0316(7) Uani 1 d . . .
C24 C 0.2438(4) 0.5386(3) 0.5969(3) 0.0333(7) Uani 1 d . . .
N1 N 0.9145(3) 0.5979(2) 0.0505(2) 0.0321(6) Uani 1 d . . .
N2 N 0.6660(3) 0.6396(2) 0.01778(19) 0.0287(6) Uani 1 d . . .
N3 N 0.3680(3) 0.6464(2) 0.5050(2) 0.0314(6) Uani 1 d . . .
N4 N 0.1407(3) 0.6132(2) 0.5430(2) 0.0365(7) Uani 1 d . . .
O28 O 0.4975(3) 0.8959(3) 0.3087(2) 0.0528(8) Uani 1 d . . .
O29 O 0.7569(4) 0.7850(3) 0.4169(2) 0.0642(9) Uani 1 d . . .
O30 O 0.6282(4) 0.0497(3) 0.2077(2) 0.0748(11) Uani 1 d . . .
O31 O 0.0395(3) 0.0033(2) 0.7359(2) 0.0454(7) Uani 1 d . . .
O32 O 0.2290(3) 0.7829(3) 0.9061(2) 0.0578(8) Uani 1 d . . .

loop_
_atom_site_aniso_label
_atom_site_aniso_U_11
_atom_site_aniso_U_22
_atom_site_aniso_U_33
_atom_site_aniso_U_23
_atom_site_aniso_U_13
_atom_site_aniso_U_12
Mo1 0.03431(15) 0.02124(13) 0.02193(13) -0.00491(10) -0.00185(11) -0.00901(11)
Mo2 0.03171(15) 0.02414(13) 0.02186(13) -0.00778(11) 0.00350(11) -0.01376(11)
Mo3 0.02744(14) 0.02426(13) 0.02501(14) -0.00915(11) -0.00194(10) -0.00807(11)
Mo4 0.03425(15) 0.02056(13) 0.02147(13) -0.00274(10) -0.00574(11) -0.01100(11)
Mo5 0.02809(14) 0.02130(13) 0.01951(12) -0.00665(10) 0.00085(10) -0.01098(10)
Mo6 0.02637(14) 0.02170(13) 0.02161(13) -0.00573(10) -0.00325(10) -0.00768(10)
Cr1 0.0253(3) 0.0182(3) 0.0183(3) -0.0053(3) -0.0001(3) -0.0092(3)
Cr2 0.0241(3) 0.0175(3) 0.0179(3) -0.0046(3) -0.0012(3) -0.0077(3)
Cu1 0.0372(2) 0.02446(19) 0.0255(2) -0.00461(16) -0.00244(16) -0.01224(17)
Cu2 0.0353(2) 0.0276(2) 0.0340(2) -0.00669(18) 0.00276(18) -0.01299(18)
Cl1 0.0452(5) 0.0356(4) 0.0351(4) -0.0123(4) 0.0071(4) -0.0186(4)
O1 0.0366(14) 0.0364(14) 0.0548(17) -0.0210(13) -0.0007(12) -0.0042(11)
O2 0.0459(15) 0.0365(14) 0.0407(14) -0.0151(12) -0.0094(12) -0.0143(12)
O3 0.0341(13) 0.0305(12) 0.0298(12) -0.0138(10) 0.0045(10) -0.0107(10)
O4 0.0504(16) 0.0418(15) 0.0270(12) -0.0124(11) 0.0078(11) -0.0207(13)
O5 0.0381(13) 0.0247(11) 0.0326(12) -0.0107(10) -0.0009(10) -0.0115(10)
O6 0.072(2) 0.0432(15) 0.0254(13) -0.0090(12) 0.0027(13) -0.0241(15)
O7 0.0453(16) 0.0313(13) 0.0498(16) -0.0146(12) -0.0055(13) -0.0032(12)
O8 0.0399(14) 0.0322(12) 0.0234(11) -0.0078(10) -0.0032(10) -0.0145(11)
O9 0.0305(12) 0.0255(11) 0.0236(11) -0.0099(9) -0.0001(9) -0.0101(9)
O10 0.0337(12) 0.0250(11) 0.0229(11) -0.0083(9) 0.0015(9) -0.0121(9)
O11 0.0316(12) 0.0239(11) 0.0247(11) -0.0096(9) -0.0008(9) -0.0084(9)
O12 0.0405(14) 0.0256(11) 0.0280(12) -0.0065(10) -0.0043(10) -0.0091(10)
O13 0.0412(14) 0.0356(13) 0.0345(13) -0.0163(11) 0.0043(11) -0.0202(11)
O14 0.0453(16) 0.0257(12) 0.0590(18) -0.0132(12) -0.0237(13) -0.0012(11)
O15 0.0675(19) 0.0540(17) 0.0218(12) -0.0061(12) -0.0011(12) -0.0380(15)
O16 0.0299(12) 0.0211(10) 0.0242(11) -0.0072(9) -0.0029(9) -0.0077(9)
O17 0.0403(14) 0.0294(12) 0.0237(11) -0.0083(10) 0.0063(10) -0.0131(10)
O18 0.0306(12) 0.0232(11) 0.0241(11) -0.0066(9) 0.0024(9) -0.0086(9)
O19 0.0436(15) 0.0368(13) 0.0308(13) -0.0101(11) -0.0074(11) -0.0179(12)
O20 0.0330(13) 0.0292(12) 0.0363(14) -0.0074(11) -0.0027(10) -0.0026(10)
O21 0.0353(12) 0.0278(11) 0.0200(10) -0.0066(9) -0.0025(9) -0.0139(10)
O22 0.0278(11) 0.0192(10) 0.0221(10) -0.0063(8) -0.0028(8) -0.0055(9)
O23 0.0318(12) 0.0221(10) 0.0187(10) -0.0074(8) 0.0006(8) -0.0114(9)
O24 0.0272(11) 0.0228(10) 0.0212(10) -0.0083(9) -0.0007(8) -0.0095(9)
O25 0.0366(13) 0.0311(12) 0.0328(12) -0.0139(10) -0.0026(10) -0.0145(10)
O26 0.0430(14) 0.0376(13) 0.0235(11) -0.0076(10) 0.0003(10) -0.0189(11)
O27 0.0343(13) 0.0409(14) 0.0364(13) -0.0179(11) 0.0031(11) -0.0120(11)
C1 0.0357(18) 0.0291(17) 0.0301(17) -0.0093(14) -0.0051(14) -0.0059(14)
C2 0.0334(19) 0.0372(19) 0.039(2) -0.0113(16) -0.0039(15) -0.0095(15)
C3 0.038(2) 0.0357(19) 0.045(2) -0.0114(17) 0.0023(16) -0.0169(16)
C4 0.0395(19) 0.0255(16) 0.0340(18) -0.0092(14) 0.0000(15) -0.0124(14)
C5 0.044(2) 0.0257(17) 0.043(2) -0.0020(16) -0.0024(17) -0.0132(16)
C6 0.044(2) 0.0249(17) 0.0359(19) 0.0009(15) -0.0047(16) -0.0078(15)
C7 0.040(2) 0.0282(17) 0.0313(18) -0.0060(14) -0.0038(15) -0.0085(15)
C8 0.043(2) 0.0343(19) 0.041(2) -0.0029(17) -0.0117(17) -0.0055(17)
C9 0.036(2) 0.045(2) 0.047(2) -0.0096(19) -0.0098(17) -0.0105(17)
C10 0.038(2) 0.038(2) 0.040(2) -0.0083(17) -0.0041(16) -0.0148(16)
C11 0.0349(18) 0.0265(16) 0.0274(16) -0.0109(13) -0.0004(13) -0.0096(14)
C12 0.0338(17) 0.0240(15) 0.0259(15) -0.0099(13) -0.0007(13) -0.0081(13)
C13 0.040(2) 0.042(2) 0.057(3) -0.007(2) -0.0038(19) -0.0167(18)
C14 0.049(3) 0.052(3) 0.072(3) -0.010(2) 0.003(2) -0.028(2)
C15 0.057(3) 0.035(2) 0.056(3) -0.0059(19) 0.008(2) -0.026(2)
C16 0.049(2) 0.0299(18) 0.040(2) -0.0123(16) 0.0056(17) -0.0157(16)
C17 0.059(3) 0.0294(18) 0.038(2) -0.0029(16) -0.0012(18) -0.0141(18)
C18 0.049(2) 0.034(2) 0.041(2) -0.0087(17) -0.0043(18) -0.0081(17)
C19 0.038(2) 0.0321(18) 0.0362(19) -0.0149(15) -0.0006(15) -0.0093(15)
C20 0.040(2) 0.042(2) 0.049(2) -0.0238(19) -0.0023(17) -0.0104(17)
C21 0.037(2) 0.040(2) 0.055(2) -0.0257(19) 0.0049(17) -0.0158(17)
C22 0.041(2) 0.0329(18) 0.044(2) -0.0192(16) 0.0095(16) -0.0168(16)
C23 0.0416(19) 0.0262(16) 0.0307(17) -0.0142(14) 0.0058(14) -0.0131(15)
C24 0.041(2) 0.0282(17) 0.0329(18) -0.0131(14) 0.0050(15) -0.0145(15)
N1 0.0370(16) 0.0283(14) 0.0291(14) -0.0075(12) -0.0019(12) -0.0123(12)
N2 0.0354(15) 0.0234(13) 0.0254(13) -0.0069(11) -0.0021(11) -0.0099(12)
N3 0.0362(16) 0.0272(14) 0.0332(15) -0.0134(12) 0.0035(12) -0.0122(12)
N4 0.0398(17) 0.0295(15) 0.0366(16) -0.0072(13) 0.0002(13) -0.0144(13)
O28 0.0444(17) 0.071(2) 0.0419(16) -0.0227(15) 0.0034(13) -0.0167(15)
O29 0.073(2) 0.076(2) 0.0462(18) -0.0278(18) -0.0017(16) -0.0209(19)
O30 0.097(3) 0.074(2) 0.051(2) -0.0352(19) 0.015(2) -0.016(2)
O31 0.0511(17) 0.0404(15) 0.0468(16) -0.0227(13) -0.0010(13) -0.0090(13)
O32 0.059(2) 0.069(2) 0.0422(17) -0.0248(16) -0.0035(14) -0.0116(17)

loop_
_atom_type_symbol
_atom_type_description
_atom_type_scat_dispersion_real
_atom_type_scat_dispersion_imag
_atom_type_scat_source
C C 0.0033 0.0016 'International Tables Vol C Tables 4.2.6.8 and 6.1.1.4'
H H 0.0000 0.0000 'International Tables Vol C Tables 4.2.6.8 and 6.1.1.4'
N N 0.0061 0.0033 'International Tables Vol C Tables 4.2.6.8 and 6.1.1.4'
O O 0.0106 0.0060 'International Tables Vol C Tables 4.2.6.8 and 6.1.1.4'
Cl Cl 0.1484 0.1585 'International Tables Vol C Tables 4.2.6.8 and 6.1.1.4'
Cr Cr 0.3209 0.6236 'International Tables Vol C Tables 4.2.6.8 and 6.1.1.4'
Cu Cu 0.3201 1.2651 'International Tables Vol C Tables 4.2.6.8 and 6.1.1.4'
Mo Mo -1.6832 0.6857 'International Tables Vol C Tables 4.2.6.8 and 6.1.1.4'

loop_
_geom_angle_atom_site_label_1
_geom_angle_atom_site_label_2
_geom_angle_atom_site_label_3
_geom_angle
_geom_angle_site_symmetry_1
_geom_angle_site_symmetry_3
_geom_angle_publ_flag
O7 Mo1 O6 104.70(14) . . ?
O7 Mo1 O5 99.66(12) . . ?
O6 Mo1 O5 103.34(13) . . ?
O7 Mo1 O8 101.79(12) . . ?
O6 Mo1 O8 94.27(12) . . ?
O5 Mo1 O8 147.69(10) . . ?
O7 Mo1 O11 92.46(11) . . ?
O6 Mo1 O11 159.04(11) . . ?
O5 Mo1 O11 85.15(9) . . ?
O8 Mo1 O11 70.11(9) . . ?
O7 Mo1 O10 159.79(11) . . ?
O6 Mo1 O10 95.02(12) . . ?
O5 Mo1 O10 71.00(9) . . ?
O8 Mo1 O10 80.76(9) . . ?
O11 Mo1 O10 69.33(8) . . ?
O13 Mo2 O4 106.03(12) . . ?
O13 Mo2 O3 102.36(11) . . ?
O4 Mo2 O3 96.98(12) . . ?
O13 Mo2 O5 95.51(11) . . ?
O4 Mo2 O5 100.79(12) . . ?
O3 Mo2 O5 150.18(10) . . ?
O13 Mo2 O9 92.73(10) . . ?
O4 Mo2 O9 160.16(10) . . ?
O3 Mo2 O9 72.21(9) . . ?
O5 Mo2 O9 83.38(9) . . ?
O13 Mo2 O10 160.01(10) . . ?
O4 Mo2 O10 91.77(10) . . ?
O3 Mo2 O10 83.99(9) . . ?
O5 Mo2 O10 71.78(9) . . ?
O9 Mo2 O10 70.94(8) . . ?
O1 Mo3 O2 106.05(13) . . ?
O1 Mo3 O8 100.42(12) . 2_775 ?
O2 Mo3 O8 96.27(12) . 2_775 ?
O1 Mo3 O3 98.49(12) . . ?
O2 Mo3 O3 102.70(11) . . ?
O8 Mo3 O3 148.26(10) 2_775 . ?
O1 Mo3 O11 95.47(11) . 2_775 ?
O2 Mo3 O11 156.94(11) . 2_775 ?
O8 Mo3 O11 71.28(9) 2_775 2_775 ?
O3 Mo3 O11 81.76(9) . 2_775 ?
O1 Mo3 O9 162.75(11) . . ?
O2 Mo3 O9 89.62(11) . . ?
O8 Mo3 O9 84.60(9) 2_775 . ?
O3 Mo3 O9 70.46(9) . . ?
O11 Mo3 O9 70.34(8) 2_775 . ?
O14 Mo4 O15 106.14(15) . . ?
O14 Mo4 O16 99.73(11) . . ?
O15 Mo4 O16 100.30(11) . . ?
O14 Mo4 O21 101.98(11) . . ?
O15 Mo4 O21 95.26(11) . . ?
O16 Mo4 O21 148.52(9) . . ?
O14 Mo4 O22 93.05(12) . . ?
O15 Mo4 O22 158.62(11) . . ?
O16 Mo4 O22 85.29(9) . . ?
O21 Mo4 O22 71.10(8) . . ?
O14 Mo4 O23 161.11(11) . . ?
O15 Mo4 O23 91.92(12) . . ?
O16 Mo4 O23 70.99(8) . . ?
O21 Mo4 O23 81.36(9) . . ?
O22 Mo4 O23 70.23(7) . . ?
O17 Mo5 O25 105.50(12) . . ?
O17 Mo5 O18 98.49(10) . . ?
O25 Mo5 O18 101.19(11) . . ?
O17 Mo5 O16 101.81(11) . . ?
O25 Mo5 O16 97.01(10) . . ?
O18 Mo5 O16 147.91(9) . . ?
O17 Mo5 O23 89.13(10) . . ?
O25 Mo5 O23 163.58(10) . . ?
O18 Mo5 O23 83.56(9) . . ?
O16 Mo5 O23 72.24(8) . . ?
O17 Mo5 O24 157.52(10) . . ?
O25 Mo5 O24 96.17(10) . . ?
O18 Mo5 O24 71.00(8) . . ?
O16 Mo5 O24 81.00(8) . . ?
O23 Mo5 O24 70.31(7) . . ?
O20 Mo6 O19 107.51(13) . . ?
O20 Mo6 O21 101.24(11) . 2_676 ?
O19 Mo6 O21 99.50(11) . 2_676 ?
O20 Mo6 O18 94.23(11) . . ?
O19 Mo6 O18 101.40(11) . . ?
O21 Mo6 O18 148.82(10) 2_676 . ?
O20 Mo6 O24 160.76(10) . . ?
O19 Mo6 O24 88.68(10) . . ?
O21 Mo6 O24 85.80(9) 2_676 . ?
O18 Mo6 O24 71.88(8) . . ?
O20 Mo6 O22 94.34(10) . 2_676 ?
O19 Mo6 O22 157.68(10) . 2_676 ?
O21 Mo6 O22 71.07(8) 2_676 2_676 ?
O18 Mo6 O22 80.97(9) . 2_676 ?
O24 Mo6 O22 70.82(7) . 2_676 ?
O9 Cr1 O9 180.0 2_775 . ?
O9 Cr1 O10 95.39(9) 2_775 . ?
O9 Cr1 O10 84.61(9) . . ?
O9 Cr1 O10 84.61(9) 2_775 2_775 ?
O9 Cr1 O10 95.39(9) . 2_775 ?
O10 Cr1 O10 180.000(1) . 2_775 ?
O9 Cr1 O11 95.16(9) 2_775 2_775 ?
O9 Cr1 O11 84.84(9) . 2_775 ?
O10 Cr1 O11 95.84(9) . 2_775 ?
O10 Cr1 O11 84.16(9) 2_775 2_775 ?
O9 Cr1 O11 84.84(9) 2_775 . ?
O9 Cr1 O11 95.16(9) . . ?
O10 Cr1 O11 84.16(9) . . ?
O10 Cr1 O11 95.84(9) 2_775 . ?
O11 Cr1 O11 180.000(2) 2_775 . ?
O23 Cr2 O23 180.000(1) . 2_676 ?
O23 Cr2 O24 94.94(9) . 2_676 ?
O23 Cr2 O24 85.06(9) 2_676 2_676 ?
O23 Cr2 O24 85.06(9) . . ?
O23 Cr2 O24 94.94(9) 2_676 . ?
O24 Cr2 O24 180.0 2_676 . ?
O23 Cr2 O22 95.16(9) . 2_676 ?
O23 Cr2 O22 84.84(9) 2_676 2_676 ?
O24 Cr2 O22 95.22(9) 2_676 2_676 ?
O24 Cr2 O22 84.78(9) . 2_676 ?
O23 Cr2 O22 84.84(9) . . ?
O23 Cr2 O22 95.16(9) 2_676 . ?
O24 Cr2 O22 84.78(9) 2_676 . ?
O24 Cr2 O22 95.22(9) . . ?
O22 Cr2 O22 180.000(1) 2_676 . ?
O12 Cu1 N1 173.43(11) . . ?
O12 Cu1 N2 91.32(11) . . ?
N1 Cu1 N2 82.36(12) . . ?
O12 Cu1 Cl1 90.15(8) . . ?
N1 Cu1 Cl1 95.44(9) . . ?
N2 Cu1 Cl1 163.92(9) . . ?
O12 Cu1 O13 88.05(10) . . ?
N1 Cu1 O13 94.23(11) . . ?
N2 Cu1 O13 94.88(10) . . ?
Cl1 Cu1 O13 101.17(7) . . ?
O26 Cu2 N4 165.70(12) . . ?
O26 Cu2 O27 91.78(11) . . ?
N4 Cu2 O27 93.41(12) . . ?
O26 Cu2 N3 94.31(11) . . ?
N4 Cu2 N3 82.37(12) . . ?
O27 Cu2 N3 170.60(11) . . ?
O26 Cu2 O25 83.71(9) . . ?
N4 Cu2 O25 109.91(11) . . ?
O27 Cu2 O25 86.30(10) . . ?
N3 Cu2 O25 87.26(10) . . ?
Mo2 O3 Mo3 119.62(12) . . ?
Mo2 O4 O29 160.95(16) . . ?
Mo1 O5 Mo2 121.17(12) . . ?
Mo3 O8 Mo1 119.26(12) 2_775 . ?
Cr1 O9 Mo2 102.62(9) . . ?
Cr1 O9 Mo3 101.66(9) . . ?
Mo2 O9 Mo3 92.72(8) . . ?
Cr1 O10 Mo2 101.78(9) . . ?
Cr1 O10 Mo1 102.83(9) . . ?
Mo2 O10 Mo1 92.04(8) . . ?
Cr1 O11 Mo3 103.14(9) . 2_775 ?
Cr1 O11 Mo1 103.57(9) . . ?
Mo3 O11 Mo1 94.26(8) 2_775 . ?
Mo2 O13 Cu1 138.50(14) . . ?
Mo4 O16 Mo5 120.14(11) . . ?
Mo5 O18 Mo6 119.41(11) . . ?
Mo6 O21 Mo4 119.52(11) 2_676 . ?
Cr2 O22 Mo4 103.40(9) . . ?
Cr2 O22 Mo6 101.39(9) . 2_676 ?
Mo4 O22 Mo6 94.36(8) . 2_676 ?
Cr2 O22 O29 121.92(12) . . ?
Mo4 O22 O29 119.40(11) . . ?
Mo6 O22 O29 111.66(12) 2_676 . ?
Cr2 O23 Mo5 103.17(9) . . ?
Cr2 O23 Mo4 101.41(9) . . ?
Mo5 O23 Mo4 91.71(7) . . ?
Cr2 O24 Mo6 103.00(9) . . ?
Cr2 O24 Mo5 101.42(9) . . ?
Mo6 O24 Mo5 92.36(8) . . ?
Cr2 O24 O28 113.36(11) . . ?
Mo6 O24 O28 111.04(10) . . ?
Mo5 O24 O28 131.05(11) . . ?
Mo5 O25 Cu2 156.63(14) . . ?
Cu2 O26 O28 134.16(13) . . ?
N2 C1 C2 122.4(3) . . ?
N2 C1 H1 118.8 . . ?
C2 C1 H1 118.8 . . ?
C3 C2 C1 119.7(4) . . ?
C3 C2 H2 120.1 . . ?
C1 C2 H2 120.1 . . ?
C2 C3 C4 119.0(3) . . ?
C2 C3 H3 120.5 . . ?
C4 C3 H3 120.5 . . ?
C12 C4 C3 117.6(3) . . ?
C12 C4 C5 118.8(3) . . ?
C3 C4 C5 123.6(3) . . ?
C6 C5 C4 121.3(3) . . ?
C6 C5 H5 119.4 . . ?
C4 C5 H5 119.4 . . ?
C5 C6 C7 120.8(3) . . ?
C5 C6 H6 119.6 . . ?
C7 C6 H6 119.6 . . ?
C11 C7 C8 116.6(3) . . ?
C11 C7 C6 118.8(3) . . ?
C8 C7 C6 124.5(3) . . ?
C9 C8 C7 119.6(4) . . ?
C9 C8 H8 120.2 . . ?
C7 C8 H8 120.2 . . ?
C8 C9 C10 120.0(4) . . ?
C8 C9 H9 120.0 . . ?
C10 C9 H9 120.0 . . ?
N1 C10 C9 122.0(4) . . ?
N1 C10 H10 119.0 . . ?
C9 C10 H10 119.0 . . ?
N1 C11 C7 123.8(3) . . ?
N1 C11 C12 116.1(3) . . ?
C7 C11 C12 120.1(3) . . ?
N2 C12 C4 123.3(3) . . ?
N2 C12 C11 116.5(3) . . ?
C4 C12 C11 120.2(3) . . ?
N4 C13 C14 122.2(4) . . ?
N4 C13 H13 118.9 . . ?
C14 C13 H13 118.9 . . ?
C15 C14 C13 120.6(4) . . ?
C15 C14 H14 119.7 . . ?
C13 C14 H14 119.7 . . ?
C14 C15 C16 119.5(4) . . ?
C14 C15 H15 120.2 . . ?
C16 C15 H15 120.2 . . ?
C24 C16 C15 116.5(4) . . ?
C24 C16 C17 118.4(4) . . ?
C15 C16 C17 125.1(4) . . ?
C18 C17 C16 121.2(4) . . ?
C18 C17 H17 119.4 . . ?
C16 C17 H17 119.4 . . ?
C17 C18 C19 121.3(4) . . ?
C17 C18 H18 119.4 . . ?
C19 C18 H18 119.4 . . ?
C23 C19 C20 116.9(3) . . ?
C23 C19 C18 118.7(4) . . ?
C20 C19 C18 124.4(4) . . ?
C21 C20 C19 119.3(4) . . ?
C21 C20 H20 120.3 . . ?
C19 C20 H20 120.3 . . ?
C20 C21 C22 120.0(4) . . ?
C20 C21 H21 120.0 . . ?
C22 C21 H21 120.0 . . ?
N3 C22 C21 122.1(4) . . ?
N3 C22 H22 119.0 . . ?
C21 C22 H22 119.0 . . ?
N3 C23 C19 123.5(3) . . ?
N3 C23 C24 116.3(3) . . ?
C19 C23 C24 120.3(3) . . ?
N4 C24 C16 123.3(3) . . ?
N4 C24 C23 116.5(3) . . ?
C16 C24 C23 120.1(3) . . ?
C10 N1 C11 117.9(3) . . ?
C10 N1 Cu1 129.5(3) . . ?
C11 N1 Cu1 112.5(2) . . ?
C1 N2 C12 118.1(3) . . ?
C1 N2 Cu1 129.4(2) . . ?
C12 N2 Cu1 112.4(2) . . ?
C22 N3 C23 118.2(3) . . ?
C22 N3 Cu2 129.1(3) . . ?
C23 N3 Cu2 111.9(2) . . ?
C13 N4 C24 117.8(3) . . ?
C13 N4 Cu2 130.0(3) . . ?
C24 N4 Cu2 112.1(2) . . ?
O24 O28 O30 100.06(13) . 1_565 ?
O24 O28 O2 123.37(13) . 2_675 ?
O30 O28 O2 81.58(12) 1_565 2_675 ?
O24 O28 O26 76.11(10) . . ?
O30 O28 O26 148.51(15) 1_565 . ?
O2 O28 O26 75.26(10) 2_675 . ?
O24 O28 O29 90.96(11) . . ?
O30 O28 O29 81.69(14) 1_565 . ?
O2 O28 O29 143.92(13) 2_675 . ?
O26 O28 O29 129.13(14) . . ?
O22 O29 O4 142.34(16) . . ?
O22 O29 O27 92.12(12) . 1_655 ?
O4 O29 O27 98.04(13) . 1_655 ?
O22 O29 O28 85.64(12) . . ?
O4 O29 O28 63.20(10) . . ?
O27 O29 O28 139.04(15) 1_655 . ?
O3 O30 O23 168.49(17) 1_545 2_666 ?
O3 O30 O15 130.94(15) 1_545 2_666 ?
O23 O30 O15 60.54(9) 2_666 2_666 ?
O3 O30 O12 89.27(13) 1_545 2_665 ?
O23 O30 O12 96.98(13) 2_666 2_665 ?
O15 O30 O12 62.90(10) 2_666 2_665 ?

loop_
_geom_bond_atom_site_label_1
_geom_bond_atom_site_label_2
_geom_bond_distance
_geom_bond_site_symmetry_2
_geom_bond_publ_flag
Mo1 O7 1.700(3) . ?
Mo1 O6 1.710(3) . ?
Mo1 O5 1.903(2) . ?
Mo1 O8 1.970(2) . ?
Mo1 O11 2.316(2) . ?
Mo1 O10 2.349(2) . ?
Mo2 O13 1.710(2) . ?
Mo2 O4 1.712(2) . ?
Mo2 O3 1.930(2) . ?
Mo2 O5 1.934(2) . ?
Mo2 O9 2.276(2) . ?
Mo2 O10 2.294(2) . ?
Mo3 O1 1.683(3) . ?
Mo3 O2 1.726(2) . ?
Mo3 O8 1.939(2) 2_775 ?
Mo3 O3 1.940(2) . ?
Mo3 O11 2.285(2) 2_775 ?
Mo3 O9 2.345(2) . ?
Mo4 O14 1.698(3) . ?
Mo4 O15 1.708(3) . ?
Mo4 O16 1.913(2) . ?
Mo4 O21 1.975(2) . ?
Mo4 O22 2.279(2) . ?
Mo4 O23 2.347(2) . ?
Mo5 O17 1.705(2) . ?
Mo5 O25 1.717(2) . ?
Mo5 O18 1.915(2) . ?
Mo5 O16 1.924(2) . ?
Mo5 O23 2.286(2) . ?
Mo5 O24 2.333(2) . ?
Mo6 O20 1.702(2) . ?
Mo6 O19 1.713(2) . ?
Mo6 O21 1.926(2) 2_676 ?
Mo6 O18 1.939(2) . ?
Mo6 O24 2.279(2) . ?
Mo6 O22 2.315(2) 2_676 ?
Cr1 O9 1.967(2) 2_775 ?
Cr1 O9 1.967(2) . ?
Cr1 O10 1.973(2) . ?
Cr1 O10 1.973(2) 2_775 ?
Cr1 O11 1.987(2) 2_775 ?
Cr1 O11 1.987(2) . ?
Cr2 O23 1.966(2) . ?
Cr2 O23 1.966(2) 2_676 ?
Cr2 O24 1.969(2) 2_676 ?
Cr2 O24 1.969(2) . ?
Cr2 O22 1.980(2) 2_676 ?
Cr2 O22 1.980(2) . ?
Cu1 O12 1.989(2) . ?
Cu1 N1 1.999(3) . ?
Cu1 N2 2.001(3) . ?
Cu1 Cl1 2.2593(10) . ?
Cu1 O13 2.270(2) . ?
Cu2 O26 1.977(2) . ?
Cu2 N4 1.993(3) . ?
Cu2 O27 1.995(3) . ?
Cu2 N3 2.007(3) . ?
Cu2 O25 2.257(2) . ?
O4 O29 2.842(4) . ?
O8 Mo3 1.939(2) 2_775 ?
O11 Mo3 2.285(2) 2_775 ?
O21 Mo6 1.926(2) 2_676 ?
O22 Mo6 2.315(2) 2_676 ?
O22 O29 2.729(4) . ?
O24 O28 2.735(4) . ?
O26 O28 3.000(4) . ?
C1 N2 1.325(5) . ?
C1 C2 1.402(5) . ?
C1 H1 0.9300 . ?
C2 C3 1.364(5) . ?
C2 H2 0.9300 . ?
C3 C4 1.413(5) . ?
C3 H3 0.9300 . ?
C4 C12 1.386(5) . ?
C4 C5 1.433(5) . ?
C5 C6 1.346(6) . ?
C5 H5 0.9300 . ?
C6 C7 1.431(5) . ?
C6 H6 0.9300 . ?
C7 C11 1.396(5) . ?
C7 C8 1.405(6) . ?
C8 C9 1.366(6) . ?
C8 H8 0.9300 . ?
C9 C10 1.403(5) . ?
C9 H9 0.9300 . ?
C10 N1 1.325(5) . ?
C10 H10 0.9300 . ?
C11 N1 1.366(4) . ?
C11 C12 1.425(5) . ?
C12 N2 1.361(4) . ?
C13 N4 1.329(5) . ?
C13 C14 1.390(6) . ?
C13 H13 0.9300 . ?
C14 C15 1.357(7) . ?
C14 H14 0.9300 . ?
C15 C16 1.411(6) . ?
C15 H15 0.9300 . ?
C16 C24 1.408(5) . ?
C16 C17 1.435(6) . ?
C17 C18 1.349(6) . ?
C17 H17 0.9300 . ?
C18 C19 1.431(5) . ?
C18 H18 0.9300 . ?
C19 C23 1.399(5) . ?
C19 C20 1.405(5) . ?
C20 C21 1.368(6) . ?
C20 H20 0.9300 . ?
C21 C22 1.398(6) . ?
C21 H21 0.9300 . ?
C22 N3 1.326(5) . ?
C22 H22 0.9300 . ?
C23 N3 1.356(4) . ?
C23 C24 1.423(5) . ?
C24 N4 1.365(5) . ?
O28 O30 2.916(5) 1_565 ?
O28 O2 2.985(4) 2_675 ?
O28 O29 3.061(5) . ?
O29 O27 2.970(5) 1_655 ?
O30 O3 2.708(4) 1_545 ?
O30 O23 2.763(4) 2_666 ?
O30 O15 3.065(5) 2_666 ?
O30 O12 3.075(5) 2_665 ?
